data_4312002
loop_
_publ_author_name
'Shirley Hino'
'Marilyn Olmstead'
'Andrew D. Phillips'
'Robert J. Wright'
'Philip P. Power'

_publ_section_title
;
 Terphenyl Ligand Stabilized Lead(II) Derivatives: Steric Effects and
 Lead-Lead Bonding in Diplumbenes
;
_journal_name_full 'Inorganic Chemistry'
_journal_page_first 7346
_journal_page_last 7352
_journal_paper_doi 10.1021/ic049174y
_journal_volume 43
_journal_year 2004
_chemical_formula_sum 'C46 H62 Pb'
_chemical_formula_weight 822.15
_chemical_name_common Ar*Pb(p-isopropylbenzyl)
_chemical_name_systematic
; 
 ? 
;
_space_group_IT_number 14
_symmetry_cell_setting monoclinic
_symmetry_space_group_name_Hall '-P 2yn'
_symmetry_space_group_name_H-M 'P 1 21/n 1'
_atom_sites_solution_hydrogens geom
_atom_sites_solution_primary direct
_atom_sites_solution_secondary difmap
_audit_creation_method SHELXL-97
_cell_angle_alpha 90.00
_cell_angle_beta 96.516(3)
_cell_angle_gamma 90.00
_cell_formula_units_Z 4
_cell_length_a 8.0428(5)
_cell_length_b 18.6486(12)
_cell_length_c 27.0344(19)
_cell_measurement_reflns_used 997
_cell_measurement_temperature 90(2)
_cell_measurement_theta_max 20.0
_cell_measurement_theta_min 2.7
_cell_volume 4028.6(5)
_computing_cell_refinement SMART
_computing_data_collection 'SMART 5.054 (Bruker, 2002)'
_computing_data_reduction 'SAINT 6.45A (Bruker, 2003)'
_computing_molecular_graphics 'SHELXTL 5.1, XP (Sheldrick, 1994)'
_computing_publication_material SHELXL97
_computing_structure_refinement 'SHELXL97 (Sheldrick, 1997)'
_computing_structure_solution 'SHELXS97 (Sheldrick, 1990)'
_diffrn_ambient_temperature 90(2)
_diffrn_detector_area_resol_mean 8.3
_diffrn_measured_fraction_theta_full 0.999
_diffrn_measured_fraction_theta_max 0.999
_diffrn_measurement_device_type 'Bruker SMART 1000'
_diffrn_measurement_method \w
_diffrn_radiation_monochromator graphite
_diffrn_radiation_source 'fine-focus sealed tube'
_diffrn_radiation_type MoK\a
_diffrn_radiation_wavelength 0.71073
_diffrn_reflns_av_R_equivalents 0.0367
_diffrn_reflns_av_sigmaI/netI 0.0268
_diffrn_reflns_limit_h_max 10
_diffrn_reflns_limit_h_min -10
_diffrn_reflns_limit_k_max 24
_diffrn_reflns_limit_k_min -24
_diffrn_reflns_limit_l_max 35
_diffrn_reflns_limit_l_min -35
_diffrn_reflns_number 45198
_diffrn_reflns_theta_full 27.48
_diffrn_reflns_theta_max 27.48
_diffrn_reflns_theta_min 1.33
_diffrn_standards_number 0
_exptl_absorpt_coefficient_mu 4.217
_exptl_absorpt_correction_T_max 0.6541
_exptl_absorpt_correction_T_min 0.3644
_exptl_absorpt_correction_type multi-scan
_exptl_absorpt_process_details 'SADABS 2.10 (Sheldrick, 2003)'
_exptl_crystal_colour red
_exptl_crystal_density_diffrn 1.356
_exptl_crystal_density_method 'not measured'
_exptl_crystal_description needle
_exptl_crystal_F_000 1680
_exptl_crystal_size_max 0.30
_exptl_crystal_size_mid 0.13
_exptl_crystal_size_min 0.11
_refine_diff_density_max 2.192
_refine_diff_density_min -0.708
_refine_diff_density_rms 0.105
_refine_ls_extinction_method none
_refine_ls_goodness_of_fit_ref 1.059
_refine_ls_hydrogen_treatment constr
_refine_ls_matrix_type full
_refine_ls_number_parameters 438
_refine_ls_number_reflns 9242
_refine_ls_number_restraints 0
_refine_ls_restrained_S_all 1.059
_refine_ls_R_factor_all 0.0374
_refine_ls_R_factor_gt 0.0267
_refine_ls_shift/su_max 0.003
_refine_ls_shift/su_mean 0.000
_refine_ls_structure_factor_coef Fsqd
_refine_ls_weighting_details 'calc w=1/[\s^2^(Fo^2^)+(0.0323P)^2^+5.5624P] where P=(Fo^2^+2Fc^2^)/3'
_refine_ls_weighting_scheme calc
_refine_ls_wR_factor_gt 0.0631
_refine_ls_wR_factor_ref 0.0677
_reflns_number_gt 7757
_reflns_number_total 9242
_reflns_threshold_expression I>2\s(I)
_cod_data_source_file ic049174ysi20040624_074118_6.cif
_cod_data_source_block mn1587
_cod_original_sg_symbol_H-M 'P 21/n'
_cod_database_code 4312002

loop_
_symmetry_equiv_pos_as_xyz
'x, y, z'
'-x+1/2, y+1/2, -z+1/2'
'-x, -y, -z'
'x-1/2, -y-1/2, z-1/2'

loop_
_atom_site_label
_atom_site_type_symbol
_atom_site_fract_x
_atom_site_fract_y
_atom_site_fract_z
_atom_site_U_iso_or_equiv
_atom_site_adp_type
_atom_site_occupancy
_atom_site_symmetry_multiplicity
_atom_site_calc_flag
_atom_site_refinement_flags
_atom_site_disorder_assembly
_atom_site_disorder_group
Pb1 Pb 0.424074(13) 0.810398(6) 0.140044(4) 0.01827(4) Uani 1 1 d . . .
C1 C 0.6907(3) 0.80938(15) 0.18053(10) 0.0114(5) Uani 1 1 d . . .
C2 C 0.7627(3) 0.74305(14) 0.19487(10) 0.0101(5) Uani 1 1 d . . .
C3 C 0.9029(3) 0.74038(15) 0.23024(11) 0.0137(6) Uani 1 1 d . . .
H3 H 0.9514 0.6955 0.2403 0.016 Uiso 1 1 calc R . .
C4 C 0.9717(3) 0.80375(15) 0.25079(11) 0.0150(6) Uani 1 1 d . . .
H4A H 1.0657 0.8018 0.2754 0.018 Uiso 1 1 calc R . .
C5 C 0.9036(4) 0.87006(15) 0.23541(10) 0.0135(6) Uani 1 1 d . . .
H5 H 0.9525 0.9132 0.2490 0.016 Uiso 1 1 calc R . .
C6 C 0.7633(3) 0.87265(14) 0.19999(10) 0.0105(5) Uani 1 1 d . . .
C7 C 0.6815(3) 0.94149(14) 0.18109(10) 0.0104(5) Uani 1 1 d . . .
C8 C 0.5528(3) 0.97159(14) 0.20573(10) 0.0110(5) Uani 1 1 d . . .
C9 C 0.4635(3) 1.03017(15) 0.18421(10) 0.0127(5) Uani 1 1 d . . .
H9 H 0.3762 1.0503 0.2007 0.015 Uiso 1 1 calc R . .
C10 C 0.4986(3) 1.05973(14) 0.13953(10) 0.0117(5) Uani 1 1 d . . .
C11 C 0.6299(4) 1.03101(14) 0.11649(10) 0.0130(5) Uani 1 1 d . . .
H11 H 0.6576 1.0521 0.0865 0.016 Uiso 1 1 calc R . .
C12 C 0.7220(3) 0.97220(14) 0.13608(10) 0.0115(5) Uani 1 1 d . . .
C13 C 0.5166(3) 0.94388(15) 0.25682(10) 0.0135(5) Uani 1 1 d . . .
H13 H 0.5740 0.8966 0.2626 0.016 Uiso 1 1 calc R . .
C14 C 0.3299(4) 0.93226(18) 0.26014(11) 0.0197(6) Uani 1 1 d . . .
H14A H 0.3145 0.9117 0.2927 0.030 Uiso 1 1 calc R . .
H14B H 0.2845 0.8993 0.2338 0.030 Uiso 1 1 calc R . .
H14C H 0.2712 0.9783 0.2561 0.030 Uiso 1 1 calc R . .
C15 C 0.5911(5) 0.99530(19) 0.29747(12) 0.0273(8) Uani 1 1 d . . .
H15A H 0.5689 0.9771 0.3301 0.041 Uiso 1 1 calc R . .
H15B H 0.5401 1.0428 0.2919 0.041 Uiso 1 1 calc R . .
H15C H 0.7122 0.9990 0.2964 0.041 Uiso 1 1 calc R . .
C16 C 0.3969(4) 1.12316(15) 0.11727(11) 0.0156(6) Uani 1 1 d . . .
H16 H 0.2984 1.1292 0.1364 0.019 Uiso 1 1 calc R . .
C17 C 0.4992(4) 1.19275(16) 0.12259(12) 0.0221(7) Uani 1 1 d . . .
H17A H 0.5384 1.2010 0.1578 0.033 Uiso 1 1 calc R . .
H17B H 0.4289 1.2330 0.1097 0.033 Uiso 1 1 calc R . .
H17C H 0.5957 1.1887 0.1036 0.033 Uiso 1 1 calc R . .
C18 C 0.3302(4) 1.11039(18) 0.06274(11) 0.0206(6) Uani 1 1 d . . .
H18A H 0.2593 1.0675 0.0602 0.031 Uiso 1 1 calc R . .
H18B H 0.4243 1.1035 0.0432 0.031 Uiso 1 1 calc R . .
H18C H 0.2642 1.1520 0.0500 0.031 Uiso 1 1 calc R . .
C19 C 0.8648(3) 0.94090(15) 0.10990(10) 0.0146(6) Uani 1 1 d . . .
H19 H 0.8636 0.8877 0.1146 0.017 Uiso 1 1 calc R . .
C20 C 0.8508(4) 0.95540(17) 0.05404(11) 0.0197(6) Uani 1 1 d . . .
H20A H 0.7384 0.9424 0.0388 0.030 Uiso 1 1 calc R . .
H20B H 0.9342 0.9267 0.0391 0.030 Uiso 1 1 calc R . .
H20C H 0.8707 1.0064 0.0483 0.030 Uiso 1 1 calc R . .
C21 C 1.0354(4) 0.96846(18) 0.13368(12) 0.0228(7) Uani 1 1 d . . .
H21A H 1.0511 0.9552 0.1690 0.034 Uiso 1 1 calc R . .
H21B H 1.0394 1.0208 0.1305 0.034 Uiso 1 1 calc R . .
H21C H 1.1246 0.9470 0.1167 0.034 Uiso 1 1 calc R . .
C22 C 0.6773(3) 0.67756(13) 0.17139(10) 0.0103(5) Uani 1 1 d . . .
C23 C 0.7180(4) 0.65282(15) 0.12487(10) 0.0130(5) Uani 1 1 d . . .
C24 C 0.6281(4) 0.59552(15) 0.10222(11) 0.0146(6) Uani 1 1 d . . .
H24 H 0.6565 0.5783 0.0712 0.018 Uiso 1 1 calc R . .
C25 C 0.4976(4) 0.56250(15) 0.12357(10) 0.0146(6) Uani 1 1 d . . .
C26 C 0.4600(4) 0.58729(14) 0.16929(11) 0.0141(6) Uani 1 1 d . . .
H26 H 0.3724 0.5649 0.1844 0.017 Uiso 1 1 calc R . .
C27 C 0.5473(3) 0.64435(14) 0.19402(10) 0.0114(5) Uani 1 1 d . . .
C28 C 0.8640(4) 0.68600(16) 0.10129(11) 0.0164(6) Uani 1 1 d . . .
H28A H 0.8701 0.7378 0.1108 0.020 Uiso 1 1 calc R . .
C29 C 0.8470(5) 0.68186(19) 0.04430(12) 0.0275(7) Uani 1 1 d . . .
H29A H 0.9379 0.7091 0.0319 0.041 Uiso 1 1 calc R . .
H29B H 0.7391 0.7022 0.0306 0.041 Uiso 1 1 calc R . .
H29C H 0.8530 0.6317 0.0339 0.041 Uiso 1 1 calc R . .
C30 C 1.0292(4) 0.65096(19) 0.12223(13) 0.0262(7) Uani 1 1 d . . .
H30A H 1.0468 0.6579 0.1584 0.039 Uiso 1 1 calc R . .
H30B H 1.1216 0.6730 0.1070 0.039 Uiso 1 1 calc R . .
H30C H 1.0250 0.5995 0.1147 0.039 Uiso 1 1 calc R . .
C31 C 0.4021(4) 0.49950(16) 0.09849(12) 0.0213(7) Uani 1 1 d . . .
H31 H 0.3131 0.4853 0.1196 0.026 Uiso 1 1 calc R . .
C32 C 0.3161(4) 0.52015(19) 0.04674(13) 0.0282(8) Uani 1 1 d . . .
H32A H 0.2416 0.5611 0.0498 0.042 Uiso 1 1 calc R . .
H32B H 0.2506 0.4794 0.0323 0.042 Uiso 1 1 calc R . .
H32C H 0.4011 0.5331 0.0251 0.042 Uiso 1 1 calc R . .
C33 C 0.5185(4) 0.43496(18) 0.09509(15) 0.0315(8) Uani 1 1 d . . .
H33A H 0.5645 0.4202 0.1287 0.047 Uiso 1 1 calc R . .
H33B H 0.6101 0.4483 0.0759 0.047 Uiso 1 1 calc R . .
H33C H 0.4551 0.3951 0.0785 0.047 Uiso 1 1 calc R . .
C34 C 0.5095(4) 0.66715(15) 0.24564(10) 0.0132(6) Uani 1 1 d . . .
H34A H 0.5652 0.7144 0.2534 0.016 Uiso 1 1 calc R . .
C35 C 0.3226(4) 0.67634(16) 0.24944(12) 0.0193(6) Uani 1 1 d . . .
H35A H 0.2764 0.7122 0.2252 0.029 Uiso 1 1 calc R . .
H35B H 0.3062 0.6922 0.2831 0.029 Uiso 1 1 calc R . .
H35C H 0.2654 0.6305 0.2424 0.029 Uiso 1 1 calc R . .
C36 C 0.5863(4) 0.61225(18) 0.28424(12) 0.0249(7) Uani 1 1 d . . .
H36A H 0.7074 0.6097 0.2830 0.037 Uiso 1 1 calc R . .
H36B H 0.5365 0.5650 0.2767 0.037 Uiso 1 1 calc R . .
H36C H 0.5637 0.6271 0.3176 0.037 Uiso 1 1 calc R . .
C37 C 0.4944(4) 0.82552(18) 0.05994(12) 0.0247(7) Uani 1 1 d . . .
H37A H 0.5153 0.8770 0.0544 0.030 Uiso 1 1 calc R . .
H37B H 0.5996 0.7993 0.0567 0.030 Uiso 1 1 calc R . .
C38 C 0.3631(4) 0.79987(16) 0.02090(11) 0.0190(6) Uani 1 1 d . . .
C39 C 0.2462(4) 0.84713(17) -0.00358(11) 0.0193(6) Uani 1 1 d . . .
H39 H 0.2470 0.8960 0.0062 0.023 Uiso 1 1 calc R . .
C40 C 0.1283(4) 0.82386(16) -0.04212(11) 0.0185(6) Uani 1 1 d . . .
H40 H 0.0518 0.8575 -0.0584 0.022 Uiso 1 1 calc R . .
C41 C 0.1204(4) 0.75281(17) -0.05724(11) 0.0176(6) Uani 1 1 d . . .
C42 C 0.2323(4) 0.70521(16) -0.03175(12) 0.0209(7) Uani 1 1 d . . .
H42A H 0.2277 0.6559 -0.0407 0.025 Uiso 1 1 calc R . .
C43 C 0.3504(4) 0.72776(17) 0.00643(12) 0.0215(7) Uani 1 1 d . . .
H43 H 0.4243 0.6936 0.0231 0.026 Uiso 1 1 calc R . .
C44 C -0.0021(4) 0.72934(17) -0.10159(11) 0.0199(6) Uani 1 1 d . . .
H44 H -0.0730 0.7717 -0.1126 0.024 Uiso 1 1 calc R . .
C45 C 0.0888(5) 0.70586(19) -0.14554(12) 0.0273(7) Uani 1 1 d . . .
H45A H 0.1625 0.7445 -0.1543 0.041 Uiso 1 1 calc R . .
H45B H 0.0066 0.6950 -0.1742 0.041 Uiso 1 1 calc R . .
H45C H 0.1556 0.6629 -0.1363 0.041 Uiso 1 1 calc R . .
C46 C -0.1189(5) 0.6695(2) -0.08825(14) 0.0353(9) Uani 1 1 d . . .
H46A H -0.1962 0.6569 -0.1176 0.053 Uiso 1 1 calc R . .
H46B H -0.1828 0.6859 -0.0616 0.053 Uiso 1 1 calc R . .
H46C H -0.0527 0.6273 -0.0770 0.053 Uiso 1 1 calc R . .

loop_
_atom_site_aniso_label
_atom_site_aniso_U_11
_atom_site_aniso_U_22
_atom_site_aniso_U_33
_atom_site_aniso_U_23
_atom_site_aniso_U_13
_atom_site_aniso_U_12
Pb1 0.01400(6) 0.02401(7) 0.01576(6) 0.00106(5) -0.00281(4) -0.00050(5)
C1 0.0114(12) 0.0144(13) 0.0084(12) 0.0014(10) 0.0018(10) 0.0000(11)
C2 0.0107(12) 0.0108(12) 0.0093(13) -0.0012(10) 0.0039(10) -0.0019(10)
C3 0.0110(13) 0.0124(13) 0.0177(14) 0.0013(11) 0.0018(11) 0.0026(10)
C4 0.0108(13) 0.0198(14) 0.0132(13) 0.0025(11) -0.0035(10) -0.0015(11)
C5 0.0142(13) 0.0130(13) 0.0135(14) -0.0012(10) 0.0023(11) -0.0039(11)
C6 0.0111(13) 0.0127(13) 0.0081(12) 0.0003(10) 0.0038(10) 0.0007(10)
C7 0.0109(12) 0.0089(12) 0.0103(13) -0.0006(10) -0.0028(10) -0.0025(10)
C8 0.0109(12) 0.0113(12) 0.0107(13) -0.0002(10) 0.0017(10) -0.0030(10)
C9 0.0119(13) 0.0150(13) 0.0110(13) -0.0011(10) 0.0007(10) 0.0004(10)
C10 0.0131(13) 0.0118(13) 0.0099(13) 0.0008(10) -0.0003(10) -0.0003(11)
C11 0.0170(14) 0.0127(13) 0.0095(13) 0.0003(10) 0.0017(11) -0.0023(11)
C12 0.0115(13) 0.0119(13) 0.0111(13) -0.0030(10) 0.0007(10) -0.0019(10)
C13 0.0149(13) 0.0154(14) 0.0105(13) 0.0028(10) 0.0025(11) 0.0004(11)
C14 0.0166(14) 0.0265(16) 0.0167(15) 0.0041(12) 0.0055(12) -0.0009(13)
C15 0.036(2) 0.0320(18) 0.0128(15) 0.0006(13) 0.0002(14) -0.0117(15)
C16 0.0162(14) 0.0180(14) 0.0129(14) 0.0040(11) 0.0032(11) 0.0055(11)
C17 0.0278(17) 0.0164(14) 0.0220(16) 0.0023(12) 0.0021(13) 0.0036(13)
C18 0.0179(15) 0.0283(17) 0.0150(15) 0.0060(12) -0.0014(12) 0.0038(13)
C19 0.0161(13) 0.0141(13) 0.0143(14) 0.0004(11) 0.0051(11) 0.0020(11)
C20 0.0209(15) 0.0252(16) 0.0144(14) -0.0024(12) 0.0079(12) 0.0009(12)
C21 0.0155(15) 0.0349(18) 0.0184(16) 0.0001(13) 0.0036(12) 0.0040(13)
C22 0.0097(12) 0.0081(12) 0.0128(13) 0.0023(10) -0.0001(10) 0.0013(9)
C23 0.0143(13) 0.0136(13) 0.0109(13) 0.0024(10) 0.0009(11) 0.0012(11)
C24 0.0161(14) 0.0165(13) 0.0112(13) -0.0019(11) 0.0014(11) 0.0006(11)
C25 0.0163(14) 0.0140(13) 0.0134(14) -0.0007(11) 0.0017(11) -0.0012(11)
C26 0.0133(13) 0.0107(13) 0.0186(15) 0.0030(11) 0.0028(11) -0.0004(10)
C27 0.0125(13) 0.0104(12) 0.0111(13) 0.0023(10) 0.0011(10) 0.0038(10)
C28 0.0184(14) 0.0169(14) 0.0149(14) -0.0003(11) 0.0062(11) -0.0036(12)
C29 0.0292(18) 0.037(2) 0.0174(16) 0.0005(14) 0.0091(14) -0.0047(15)
C30 0.0172(16) 0.0349(19) 0.0269(18) 0.0007(15) 0.0045(13) -0.0032(14)
C31 0.0243(16) 0.0183(15) 0.0212(16) -0.0081(12) 0.0022(13) -0.0066(13)
C32 0.0262(18) 0.0333(19) 0.0248(18) -0.0116(14) 0.0009(14) -0.0091(15)
C33 0.0281(18) 0.0182(16) 0.048(2) -0.0093(15) 0.0029(16) -0.0031(14)
C34 0.0143(14) 0.0133(13) 0.0124(14) -0.0009(10) 0.0031(11) -0.0006(10)
C35 0.0158(14) 0.0241(16) 0.0187(15) -0.0006(12) 0.0054(12) 0.0021(12)
C36 0.0313(18) 0.0274(17) 0.0159(15) 0.0037(13) 0.0021(13) 0.0116(14)
C37 0.0233(16) 0.0320(18) 0.0181(16) 0.0045(13) -0.0001(13) -0.0043(13)
C38 0.0188(15) 0.0259(16) 0.0124(14) 0.0040(12) 0.0026(12) 0.0001(12)
C39 0.0215(15) 0.0186(15) 0.0173(15) -0.0007(12) -0.0002(12) -0.0026(12)
C40 0.0185(15) 0.0218(16) 0.0146(14) 0.0035(11) -0.0007(12) 0.0019(12)
C41 0.0167(14) 0.0237(15) 0.0130(14) -0.0018(12) 0.0039(11) -0.0034(12)
C42 0.0235(16) 0.0191(15) 0.0201(16) -0.0009(12) 0.0030(13) 0.0021(12)
C43 0.0212(16) 0.0234(16) 0.0192(16) 0.0064(13) -0.0002(12) 0.0040(13)
C44 0.0199(15) 0.0204(15) 0.0185(15) -0.0010(12) -0.0019(12) -0.0017(12)
C45 0.0330(19) 0.0287(17) 0.0197(17) -0.0033(13) 0.0009(14) -0.0040(14)
C46 0.033(2) 0.048(2) 0.0238(18) -0.0034(16) 0.0010(15) -0.0175(17)

loop_
_atom_type_symbol
_atom_type_description
_atom_type_scat_dispersion_real
_atom_type_scat_dispersion_imag
_atom_type_scat_source
C C 0.0033 0.0016 'International Tables Vol C Tables 4.2.6.8 and 6.1.1.4'
H H 0.0000 0.0000 'International Tables Vol C Tables 4.2.6.8 and 6.1.1.4'
Pb Pb -3.3944 10.1111 'International Tables Vol C Tables 4.2.6.8 and 6.1.1.4'

loop_
_geom_angle_atom_site_label_1
_geom_angle_atom_site_label_2
_geom_angle_atom_site_label_3
_geom_angle
_geom_angle_site_symmetry_1
_geom_angle_site_symmetry_3
_geom_angle_publ_flag
C1 Pb1 C37 97.64(11) . . ?
C6 C1 C2 120.0(2) . . ?
C6 C1 Pb1 120.14(19) . . ?
C2 C1 Pb1 118.28(19) . . ?
C3 C2 C1 119.9(2) . . ?
C3 C2 C22 123.7(2) . . ?
C1 C2 C22 116.4(2) . . ?
C4 C3 C2 119.8(3) . . ?
C4 C3 H3 120.1 . . ?
C2 C3 H3 120.1 . . ?
C3 C4 C5 120.5(3) . . ?
C3 C4 H4A 119.7 . . ?
C5 C4 H4A 119.7 . . ?
C6 C5 C4 119.6(3) . . ?
C6 C5 H5 120.2 . . ?
C4 C5 H5 120.2 . . ?
C1 C6 C5 120.1(2) . . ?
C1 C6 C7 116.5(2) . . ?
C5 C6 C7 123.4(2) . . ?
C8 C7 C12 119.9(2) . . ?
C8 C7 C6 119.7(2) . . ?
C12 C7 C6 120.2(2) . . ?
C9 C8 C7 119.0(3) . . ?
C9 C8 C13 119.8(2) . . ?
C7 C8 C13 121.1(2) . . ?
C10 C9 C8 121.9(3) . . ?
C10 C9 H9 119.1 . . ?
C8 C9 H9 119.1 . . ?
C9 C10 C11 118.5(3) . . ?
C9 C10 C16 120.0(2) . . ?
C11 C10 C16 121.5(2) . . ?
C10 C11 C12 122.0(3) . . ?
C10 C11 H11 119.0 . . ?
C12 C11 H11 119.0 . . ?
C11 C12 C7 118.7(3) . . ?
C11 C12 C19 121.2(3) . . ?
C7 C12 C19 120.1(2) . . ?
C15 C13 C14 110.7(3) . . ?
C15 C13 C8 109.7(2) . . ?
C14 C13 C8 112.9(2) . . ?
C15 C13 H13 107.8 . . ?
C14 C13 H13 107.8 . . ?
C8 C13 H13 107.8 . . ?
C13 C14 H14A 109.5 . . ?
C13 C14 H14B 109.5 . . ?
H14A C14 H14B 109.5 . . ?
C13 C14 H14C 109.5 . . ?
H14A C14 H14C 109.5 . . ?
H14B C14 H14C 109.5 . . ?
C13 C15 H15A 109.5 . . ?
C13 C15 H15B 109.5 . . ?
H15A C15 H15B 109.5 . . ?
C13 C15 H15C 109.5 . . ?
H15A C15 H15C 109.5 . . ?
H15B C15 H15C 109.5 . . ?
C10 C16 C18 112.0(2) . . ?
C10 C16 C17 111.2(2) . . ?
C18 C16 C17 110.4(2) . . ?
C10 C16 H16 107.7 . . ?
C18 C16 H16 107.7 . . ?
C17 C16 H16 107.7 . . ?
C16 C17 H17A 109.5 . . ?
C16 C17 H17B 109.5 . . ?
H17A C17 H17B 109.5 . . ?
C16 C17 H17C 109.5 . . ?
H17A C17 H17C 109.5 . . ?
H17B C17 H17C 109.5 . . ?
C16 C18 H18A 109.5 . . ?
C16 C18 H18B 109.5 . . ?
H18A C18 H18B 109.5 . . ?
C16 C18 H18C 109.5 . . ?
H18A C18 H18C 109.5 . . ?
H18B C18 H18C 109.5 . . ?
C20 C19 C12 114.5(2) . . ?
C20 C19 C21 108.5(2) . . ?
C12 C19 C21 111.1(2) . . ?
C20 C19 H19 107.5 . . ?
C12 C19 H19 107.5 . . ?
C21 C19 H19 107.5 . . ?
C19 C20 H20A 109.5 . . ?
C19 C20 H20B 109.5 . . ?
H20A C20 H20B 109.5 . . ?
C19 C20 H20C 109.5 . . ?
H20A C20 H20C 109.5 . . ?
H20B C20 H20C 109.5 . . ?
C19 C21 H21A 109.5 . . ?
C19 C21 H21B 109.5 . . ?
H21A C21 H21B 109.5 . . ?
C19 C21 H21C 109.5 . . ?
H21A C21 H21C 109.5 . . ?
H21B C21 H21C 109.5 . . ?
C23 C22 C27 120.0(2) . . ?
C23 C22 C2 120.0(2) . . ?
C27 C22 C2 119.8(2) . . ?
C24 C23 C22 118.7(3) . . ?
C24 C23 C28 120.8(3) . . ?
C22 C23 C28 120.4(2) . . ?
C23 C24 C25 122.2(3) . . ?
C23 C24 H24 118.9 . . ?
C25 C24 H24 118.9 . . ?
C26 C25 C24 118.1(3) . . ?
C26 C25 C31 120.4(3) . . ?
C24 C25 C31 121.4(3) . . ?
C25 C26 C27 122.1(3) . . ?
C25 C26 H26 119.0 . . ?
C27 C26 H26 119.0 . . ?
C26 C27 C22 118.8(3) . . ?
C26 C27 C34 120.6(3) . . ?
C22 C27 C34 120.6(2) . . ?
C23 C28 C30 110.4(2) . . ?
C23 C28 C29 114.4(3) . . ?
C30 C28 C29 109.0(3) . . ?
C23 C28 H28A 107.6 . . ?
C30 C28 H28A 107.6 . . ?
C29 C28 H28A 107.6 . . ?
C28 C29 H29A 109.5 . . ?
C28 C29 H29B 109.5 . . ?
H29A C29 H29B 109.5 . . ?
C28 C29 H29C 109.5 . . ?
H29A C29 H29C 109.5 . . ?
H29B C29 H29C 109.5 . . ?
C28 C30 H30A 109.5 . . ?
C28 C30 H30B 109.5 . . ?
H30A C30 H30B 109.5 . . ?
C28 C30 H30C 109.5 . . ?
H30A C30 H30C 109.5 . . ?
H30B C30 H30C 109.5 . . ?
C25 C31 C33 110.6(3) . . ?
C25 C31 C32 111.4(3) . . ?
C33 C31 C32 110.9(3) . . ?
C25 C31 H31 107.9 . . ?
C33 C31 H31 107.9 . . ?
C32 C31 H31 107.9 . . ?
C31 C32 H32A 109.5 . . ?
C31 C32 H32B 109.5 . . ?
H32A C32 H32B 109.5 . . ?
C31 C32 H32C 109.5 . . ?
H32A C32 H32C 109.5 . . ?
H32B C32 H32C 109.5 . . ?
C31 C33 H33A 109.5 . . ?
C31 C33 H33B 109.5 . . ?
H33A C33 H33B 109.5 . . ?
C31 C33 H33C 109.5 . . ?
H33A C33 H33C 109.5 . . ?
H33B C33 H33C 109.5 . . ?
C27 C34 C35 113.1(2) . . ?
C27 C34 C36 109.2(2) . . ?
C35 C34 C36 110.5(3) . . ?
C27 C34 H34A 107.9 . . ?
C35 C34 H34A 107.9 . . ?
C36 C34 H34A 107.9 . . ?
C34 C35 H35A 109.5 . . ?
C34 C35 H35B 109.5 . . ?
H35A C35 H35B 109.5 . . ?
C34 C35 H35C 109.5 . . ?
H35A C35 H35C 109.5 . . ?
H35B C35 H35C 109.5 . . ?
C34 C36 H36A 109.5 . . ?
C34 C36 H36B 109.5 . . ?
H36A C36 H36B 109.5 . . ?
C34 C36 H36C 109.5 . . ?
H36A C36 H36C 109.5 . . ?
H36B C36 H36C 109.5 . . ?
C38 C37 Pb1 113.3(2) . . ?
C38 C37 H37A 108.9 . . ?
Pb1 C37 H37A 108.9 . . ?
C38 C37 H37B 108.9 . . ?
Pb1 C37 H37B 108.9 . . ?
H37A C37 H37B 107.7 . . ?
C39 C38 C43 116.7(3) . . ?
C39 C38 C37 121.2(3) . . ?
C43 C38 C37 122.1(3) . . ?
C40 C39 C38 121.4(3) . . ?
C40 C39 H39 119.3 . . ?
C38 C39 H39 119.3 . . ?
C41 C40 C39 121.5(3) . . ?
C41 C40 H40 119.3 . . ?
C39 C40 H40 119.3 . . ?
C40 C41 C42 117.3(3) . . ?
C40 C41 C44 120.6(3) . . ?
C42 C41 C44 122.0(3) . . ?
C43 C42 C41 121.7(3) . . ?
C43 C42 H42A 119.1 . . ?
C41 C42 H42A 119.1 . . ?
C42 C43 C38 121.4(3) . . ?
C42 C43 H43 119.3 . . ?
C38 C43 H43 119.3 . . ?
C41 C44 C45 111.7(3) . . ?
C41 C44 C46 112.5(3) . . ?
C45 C44 C46 109.6(3) . . ?
C41 C44 H44 107.6 . . ?
C45 C44 H44 107.6 . . ?
C46 C44 H44 107.6 . . ?
C44 C45 H45A 109.5 . . ?
C44 C45 H45B 109.5 . . ?
H45A C45 H45B 109.5 . . ?
C44 C45 H45C 109.5 . . ?
H45A C45 H45C 109.5 . . ?
H45B C45 H45C 109.5 . . ?
C44 C46 H46A 109.5 . . ?
C44 C46 H46B 109.5 . . ?
H46A C46 H46B 109.5 . . ?
C44 C46 H46C 109.5 . . ?
H46A C46 H46C 109.5 . . ?
H46B C46 H46C 109.5 . . ?

loop_
_geom_bond_atom_site_label_1
_geom_bond_atom_site_label_2
_geom_bond_distance
_geom_bond_site_symmetry_2
_geom_bond_publ_flag
Pb1 C1 2.294(3) . ?
Pb1 C37 2.317(3) . ?
C1 C6 1.393(4) . ?
C1 C2 1.402(4) . ?
C2 C3 1.394(4) . ?
C2 C22 1.506(4) . ?
C3 C4 1.393(4) . ?
C3 H3 0.9500 . ?
C4 C5 1.397(4) . ?
C4 H4A 0.9500 . ?
C5 C6 1.396(4) . ?
C5 H5 0.9500 . ?
C6 C7 1.505(4) . ?
C7 C8 1.410(4) . ?
C7 C12 1.416(4) . ?
C8 C9 1.398(4) . ?
C8 C13 1.533(4) . ?
C9 C10 1.386(4) . ?
C9 H9 0.9500 . ?
C10 C11 1.393(4) . ?
C10 C16 1.523(4) . ?
C11 C12 1.394(4) . ?
C11 H11 0.9500 . ?
C12 C19 1.532(4) . ?
C13 C15 1.529(4) . ?
C13 C14 1.529(4) . ?
C13 H13 1.0000 . ?
C14 H14A 0.9800 . ?
C14 H14B 0.9800 . ?
C14 H14C 0.9800 . ?
C15 H15A 0.9800 . ?
C15 H15B 0.9800 . ?
C15 H15C 0.9800 . ?
C16 C18 1.529(4) . ?
C16 C17 1.535(4) . ?
C16 H16 1.0000 . ?
C17 H17A 0.9800 . ?
C17 H17B 0.9800 . ?
C17 H17C 0.9800 . ?
C18 H18A 0.9800 . ?
C18 H18B 0.9800 . ?
C18 H18C 0.9800 . ?
C19 C20 1.526(4) . ?
C19 C21 1.536(4) . ?
C19 H19 1.0000 . ?
C20 H20A 0.9800 . ?
C20 H20B 0.9800 . ?
C20 H20C 0.9800 . ?
C21 H21A 0.9800 . ?
C21 H21B 0.9800 . ?
C21 H21C 0.9800 . ?
C22 C23 1.413(4) . ?
C22 C27 1.413(4) . ?
C23 C24 1.393(4) . ?
C23 C28 1.529(4) . ?
C24 C25 1.397(4) . ?
C24 H24 0.9500 . ?
C25 C26 1.385(4) . ?
C25 C31 1.520(4) . ?
C26 C27 1.402(4) . ?
C26 H26 0.9500 . ?
C27 C34 1.522(4) . ?
C28 C30 1.531(4) . ?
C28 C29 1.533(4) . ?
C28 H28A 1.0000 . ?
C29 H29A 0.9800 . ?
C29 H29B 0.9800 . ?
C29 H29C 0.9800 . ?
C30 H30A 0.9800 . ?
C30 H30B 0.9800 . ?
C30 H30C 0.9800 . ?
C31 C33 1.534(5) . ?
C31 C32 1.538(5) . ?
C31 H31 1.0000 . ?
C32 H32A 0.9800 . ?
C32 H32B 0.9800 . ?
C32 H32C 0.9800 . ?
C33 H33A 0.9800 . ?
C33 H33B 0.9800 . ?
C33 H33C 0.9800 . ?
C34 C35 1.528(4) . ?
C34 C36 1.540(4) . ?
C34 H34A 1.0000 . ?
C35 H35A 0.9800 . ?
C35 H35B 0.9800 . ?
C35 H35C 0.9800 . ?
C36 H36A 0.9800 . ?
C36 H36B 0.9800 . ?
C36 H36C 0.9800 . ?
C37 C38 1.485(4) . ?
C37 H37A 0.9900 . ?
C37 H37B 0.9900 . ?
C38 C39 1.399(4) . ?
C38 C43 1.401(4) . ?
C39 C40 1.396(4) . ?
C39 H39 0.9500 . ?
C40 C41 1.386(4) . ?
C40 H40 0.9500 . ?
C41 C42 1.390(4) . ?
C41 C44 1.527(4) . ?
C42 C43 1.387(4) . ?
C42 H42A 0.9500 . ?
C43 H43 0.9500 . ?
C44 C45 1.528(4) . ?
C44 C46 1.528(5) . ?
C44 H44 1.0000 . ?
C45 H45A 0.9800 . ?
C45 H45B 0.9800 . ?
C45 H45C 0.9800 . ?
C46 H46A 0.9800 . ?
C46 H46B 0.9800 . ?
C46 H46C 0.9800 . ?

loop_
_cod_related_entry_id
_cod_related_entry_database
_cod_related_entry_code
1 ChemSpider 30660900
